data_1502206
loop_
_publ_author_name
'Marcos, Vanesa'
'Alem\'an, Jose'
'Ruano, Jose L Garcia'
'Marini, Francesca'
'Tiecco, Marcello'

_publ_section_title
;
 Asymmetric synthesis of \a-alkyl \a-selenocarbonyl compounds catalyzed by
 bifunctional organocatalysts.
;
_journal_issue 12
_journal_name_full 'Organic letters'
_journal_page_first 3052
_journal_page_last 3055
_journal_paper_doi 10.1021/ol200923p
_journal_volume 13
_journal_year 2011
_chemical_formula_sum 'C23 H19 N O3 Se'
_chemical_formula_weight 436.35
_chemical_name_systematic
; 
 ? 
;
_space_group_IT_number 19
_symmetry_cell_setting orthorhombic
_symmetry_space_group_name_Hall 'P 2ac 2ab'
_symmetry_space_group_name_H-M 'P 21 21 21'
_atom_sites_solution_hydrogens geom
_atom_sites_solution_primary direct
_atom_sites_solution_secondary difmap
_audit_creation_method SHELXL-97
_cell_angle_alpha 90.00
_cell_angle_beta 90.00
_cell_angle_gamma 90.00
_cell_formula_units_Z 12
_cell_length_a 8.6811(3)
_cell_length_b 13.9912(4)
_cell_length_c 48.0454(15)
_cell_measurement_reflns_used 197
_cell_measurement_temperature 100(2)
_cell_measurement_theta_max 39.251
_cell_measurement_theta_min 3.489
_cell_volume 5835.5(3)
_computing_cell_refinement 'Bruker SMART'
_computing_data_collection 'Bruker SMART'
_computing_data_reduction 'Bruker SAINT'
_computing_molecular_graphics 'Bruker SHELXTL'
_computing_publication_material 'Bruker SHELXTL'
_computing_structure_refinement 'SHELXL-97 (Sheldrick, 1997)'
_computing_structure_solution 'SHELXS-97 (Sheldrick, 1990)'
_diffrn_ambient_temperature 100(2)
_diffrn_measured_fraction_theta_full 0.959
_diffrn_measured_fraction_theta_max 0.959
_diffrn_measurement_device_type 'CCD area detector'
_diffrn_measurement_method 'phi and omega scans'
_diffrn_radiation_monochromator graphite
_diffrn_radiation_source 'fine-focus sealed tube'
_diffrn_radiation_type CuK\a
_diffrn_radiation_wavelength 1.54178
_diffrn_reflns_av_R_equivalents 0.0474
_diffrn_reflns_av_sigmaI/netI 0.0484
_diffrn_reflns_limit_h_max 10
_diffrn_reflns_limit_h_min -10
_diffrn_reflns_limit_k_max 16
_diffrn_reflns_limit_k_min -15
_diffrn_reflns_limit_l_max 58
_diffrn_reflns_limit_l_min -51
_diffrn_reflns_number 29567
_diffrn_reflns_theta_full 69.31
_diffrn_reflns_theta_max 69.31
_diffrn_reflns_theta_min 3.29
_exptl_absorpt_coefficient_mu 2.810
_exptl_absorpt_correction_T_max 0.755
_exptl_absorpt_correction_T_min 0.521
_exptl_absorpt_correction_type multi-scan
_exptl_absorpt_process_details 'SADABS v. 2.10 (Sheldrick)'
_exptl_crystal_colour colourless
_exptl_crystal_density_diffrn 1.490
_exptl_crystal_density_method 'not measured'
_exptl_crystal_description prismatic
_exptl_crystal_F_000 2664
_exptl_crystal_size_max 0.20
_exptl_crystal_size_mid 0.12
_exptl_crystal_size_min 0.10
_refine_diff_density_max 0.379
_refine_diff_density_min -0.280
_refine_diff_density_rms 0.055
_refine_ls_abs_structure_details 'Flack H D (1983), Acta Cryst. A39, 876-881'
_refine_ls_abs_structure_Flack -0.016(9)
_refine_ls_extinction_method none
_refine_ls_goodness_of_fit_ref 1.013
_refine_ls_hydrogen_treatment constr
_refine_ls_matrix_type full
_refine_ls_number_parameters 757
_refine_ls_number_reflns 10134
_refine_ls_number_restraints 0
_refine_ls_restrained_S_all 1.013
_refine_ls_R_factor_all 0.0287
_refine_ls_R_factor_gt 0.0277
_refine_ls_shift/su_max 0.002
_refine_ls_shift/su_mean 0.000
_refine_ls_structure_factor_coef Fsqd
_refine_ls_weighting_details 'calc w=1/[\s^2^(Fo^2^)+(0.0328P)^2^+0.0000P] where P=(Fo^2^+2Fc^2^)/3'
_refine_ls_weighting_scheme calc
_refine_ls_wR_factor_gt 0.0673
_refine_ls_wR_factor_ref 0.0679
_reflns_number_gt 9814
_reflns_number_total 10134
_reflns_threshold_expression >2sigma(I)
_cod_data_source_file ol200923p_si_002.cif
_cod_data_source_block datos_m
_cod_depositor_comments
;
The following automatic conversions were performed:

'_symmetry_cell_setting' value 'Orthorhombic' changed to
'orthorhombic' according to
/home/saulius/struct/CIF-dictionaries/cif_core.dic dictionary named
'cif_core.dic' version 2.4.1 from 2010-06-29.

Automatic conversion script
Id: cif_fix_values 1715 2011-07-08 13:25:40Z adriana 
;
_cod_original_sg_symbol_H-M P2(1)2(1)2(1)
_cod_database_code 1502206

loop_
_symmetry_equiv_pos_as_xyz
'x, y, z'
'-x+1/2, -y, z+1/2'
'-x, y+1/2, -z+1/2'
'x+1/2, -y+1/2, -z'

loop_
_atom_site_label
_atom_site_type_symbol
_atom_site_fract_x
_atom_site_fract_y
_atom_site_fract_z
_atom_site_U_iso_or_equiv
_atom_site_adp_type
_atom_site_occupancy
_atom_site_symmetry_multiplicity
_atom_site_calc_flag
_atom_site_refinement_flags
Se1 Se 1.03759(3) 0.158682(17) 0.951852(5) 0.02210(7) Uani 1 1 d .
Se2 Se 0.73420(3) 0.726091(19) 0.240394(6) 0.02806(7) Uani 1 1 d .
Se3 Se 0.55836(3) 0.862389(18) 0.049260(6) 0.02634(7) Uani 1 1 d .
C1 C 0.8412(3) 0.13410(16) 0.93029(5) 0.0198(5) Uani 1 1 d .
C2 C 0.7405(3) 0.21517(17) 0.94192(5) 0.0209(5) Uani 1 1 d .
C3 C 0.6274(3) 0.17203(17) 0.96109(5) 0.0215(5) Uani 1 1 d .
C4 C 0.6469(3) 0.07320(17) 0.96159(5) 0.0203(5) Uani 1 1 d .
C5 C 0.7661(3) 0.04087(16) 0.94081(5) 0.0214(5) Uani 1 1 d .
H5A H 0.7174 0.0056 0.9253 0.026 Uiso 1 1 calc R
H5B H 0.8436 -0.0009 0.9498 0.026 Uiso 1 1 calc R
C6 C 0.5173(3) 0.21754(19) 0.97738(5) 0.0261(6) Uani 1 1 d .
H6 H 0.5054 0.2850 0.9768 0.031 Uiso 1 1 calc R
C7 C 0.4257(3) 0.1621(2) 0.99439(5) 0.0284(6) Uani 1 1 d .
H7 H 0.3478 0.1912 1.0054 0.034 Uiso 1 1 calc R
C8 C 0.4473(3) 0.06302(19) 0.99553(5) 0.0283(6) Uani 1 1 d .
H8 H 0.3851 0.0259 1.0077 0.034 Uiso 1 1 calc R
C9 C 0.5576(3) 0.01806(18) 0.97930(5) 0.0239(5) Uani 1 1 d .
H9 H 0.5717 -0.0492 0.9803 0.029 Uiso 1 1 calc R
C10 C 1.1579(3) 0.04739(18) 0.94204(5) 0.0220(5) Uani 1 1 d .
C11 C 1.1520(3) -0.03290(17) 0.95906(5) 0.0237(5) Uani 1 1 d .
H11 H 1.0834 -0.0347 0.9745 0.028 Uiso 1 1 calc R
C12 C 1.2465(3) -0.11009(17) 0.95345(6) 0.0276(5) Uani 1 1 d .
H12 H 1.2417 -0.1656 0.9648 0.033 Uiso 1 1 calc R
C13 C 1.3489(3) -0.10651(19) 0.93110(6) 0.0281(6) Uani 1 1 d .
H13 H 1.4145 -0.1593 0.9273 0.034 Uiso 1 1 calc R
C14 C 1.3547(3) -0.02566(19) 0.91443(6) 0.0287(6) Uani 1 1 d .
H14 H 1.4243 -0.0233 0.8992 0.034 Uiso 1 1 calc R
C15 C 1.2600(3) 0.05148(18) 0.91983(5) 0.0252(5) Uani 1 1 d .
H15 H 1.2646 0.1069 0.9084 0.030 Uiso 1 1 calc R
C16 C 0.8693(3) 0.13537(17) 0.89860(5) 0.0203(5) Uani 1 1 d .
H16 H 0.9451 0.0835 0.8944 0.024 Uiso 1 1 calc R
C17 C 0.9402(3) 0.22941(18) 0.88847(5) 0.0232(5) Uani 1 1 d .
H17A H 0.8612 0.2804 0.8881 0.028 Uiso 1 1 calc R
H17B H 1.0245 0.2494 0.9011 0.028 Uiso 1 1 calc R
C18 C 0.7254(3) 0.11478(16) 0.88144(5) 0.0203(5) Uani 1 1 d .
C19 C 0.6016(3) 0.17801(18) 0.88100(5) 0.0245(6) Uani 1 1 d .
H19 H 0.6023 0.2320 0.8930 0.029 Uiso 1 1 calc R
C20 C 0.4783(3) 0.16391(18) 0.86352(6) 0.0272(6) Uani 1 1 d .
H20 H 0.3951 0.2080 0.8636 0.033 Uiso 1 1 calc R
C21 C 0.4747(3) 0.0857(2) 0.84580(6) 0.0324(6) Uani 1 1 d .
H21 H 0.3899 0.0762 0.8336 0.039 Uiso 1 1 calc R
C22 C 0.5955(3) 0.0219(2) 0.84608(6) 0.0330(7) Uani 1 1 d .
H22 H 0.5937 -0.0320 0.8341 0.040 Uiso 1 1 calc R
C23 C 0.7202(3) 0.03593(18) 0.86383(6) 0.0261(6) Uani 1 1 d .
H23 H 0.8025 -0.0088 0.8639 0.031 Uiso 1 1 calc R
C24 C 0.9369(3) 0.67900(17) 0.25536(5) 0.0240(5) Uani 1 1 d .
C25 C 1.0212(3) 0.77463(18) 0.25935(6) 0.0274(5) Uani 1 1 d .
C26 C 1.1516(3) 0.77624(18) 0.23993(6) 0.0247(5) Uani 1 1 d .
C27 C 1.1559(3) 0.69255(17) 0.22452(5) 0.0228(5) Uani 1 1 d .
C28 C 1.0283(3) 0.62471(17) 0.23280(5) 0.0259(5) Uani 1 1 d .
H28A H 1.0711 0.5645 0.2403 0.031 Uiso 1 1 calc R
H28B H 0.9617 0.6096 0.2167 0.031 Uiso 1 1 calc R
C29 C 1.2602(3) 0.84837(19) 0.23632(5) 0.0281(5) Uani 1 1 d .
H29 H 1.2576 0.9046 0.2474 0.034 Uiso 1 1 calc R
C30 C 1.3712(3) 0.8359(2) 0.21629(6) 0.0299(6) Uani 1 1 d .
H30 H 1.4456 0.8846 0.2132 0.036 Uiso 1 1 calc R
C31 C 1.3760(3) 0.7527(2) 0.20040(6) 0.0303(6) Uani 1 1 d .
H31 H 1.4535 0.7455 0.1866 0.036 Uiso 1 1 calc R
C32 C 1.2695(3) 0.67997(19) 0.20439(5) 0.0278(6) Uani 1 1 d .
H32 H 1.2741 0.6230 0.1937 0.033 Uiso 1 1 calc R
C33 C 0.6339(3) 0.60846(19) 0.23017(6) 0.0264(5) Uani 1 1 d .
C34 C 0.5258(3) 0.56962(19) 0.24843(5) 0.0263(6) Uani 1 1 d .
H34 H 0.5119 0.5962 0.2665 0.032 Uiso 1 1 calc R
C35 C 0.4382(3) 0.49120(19) 0.23987(6) 0.0319(6) Uani 1 1 d .
H35 H 0.3621 0.4654 0.2519 0.038 Uiso 1 1 calc R
C36 C 0.4616(4) 0.4510(2) 0.21391(7) 0.0356(7) Uani 1 1 d .
H36 H 0.4036 0.3966 0.2084 0.043 Uiso 1 1 calc R
C37 C 0.5701(4) 0.4900(2) 0.19584(6) 0.0339(6) Uani 1 1 d .
H37 H 0.5858 0.4625 0.1780 0.041 Uiso 1 1 calc R
C38 C 0.6550(3) 0.5692(2) 0.20398(6) 0.0293(6) Uani 1 1 d .
H38 H 0.7279 0.5966 0.1916 0.035 Uiso 1 1 calc R
C39 C 0.9140(3) 0.62060(17) 0.28240(5) 0.0233(5) Uani 1 1 d .
H39 H 0.8483 0.5644 0.2775 0.028 Uiso 1 1 calc R
C40 C 0.8287(3) 0.67603(18) 0.30519(5) 0.0242(5) Uani 1 1 d .
H40A H 0.8958 0.7270 0.3127 0.029 Uiso 1 1 calc R
H40B H 0.7350 0.7062 0.2974 0.029 Uiso 1 1 calc R
C41 C 1.0646(3) 0.58118(17) 0.29392(5) 0.0232(5) Uani 1 1 d .
C42 C 1.1733(3) 0.6405(2) 0.30668(6) 0.0305(6) Uani 1 1 d .
H42 H 1.1565 0.7075 0.3073 0.037 Uiso 1 1 calc R
C43 C 1.3048(3) 0.6025(2) 0.31836(6) 0.0350(6) Uani 1 1 d .
H43 H 1.3791 0.6437 0.3265 0.042 Uiso 1 1 calc R
C44 C 1.3298(3) 0.5041(2) 0.31828(6) 0.0317(6) Uani 1 1 d .
H44 H 1.4184 0.4779 0.3270 0.038 Uiso 1 1 calc R
C45 C 1.2250(3) 0.44550(19) 0.30541(5) 0.0256(5) Uani 1 1 d .
H45 H 1.2424 0.3785 0.3049 0.031 Uiso 1 1 calc R
C46 C 1.0934(3) 0.48337(18) 0.29314(5) 0.0225(5) Uani 1 1 d .
H46 H 1.0223 0.4420 0.2841 0.027 Uiso 1 1 calc R
C47 C 0.3661(3) 0.84347(18) 0.07205(5) 0.0230(5) Uani 1 1 d .
C48 C 0.2693(3) 0.77968(16) 0.05307(5) 0.0231(5) Uani 1 1 d .
C49 C 0.1433(3) 0.83799(18) 0.04138(5) 0.0224(5) Uani 1 1 d .
C50 C 0.1515(3) 0.93037(16) 0.05222(5) 0.0204(5) Uani 1 1 d .
C51 C 0.2774(3) 0.93928(17) 0.07383(5) 0.0232(5) Uani 1 1 d .
H51A H 0.2330 0.9485 0.0926 0.028 Uiso 1 1 calc R
H51B H 0.3461 0.9938 0.0695 0.028 Uiso 1 1 calc R
C52 C 0.0305(3) 0.81163(18) 0.02238(5) 0.0269(6) Uani 1 1 d .
H52 H 0.0259 0.7482 0.0154 0.032 Uiso 1 1 calc R
C53 C -0.0746(3) 0.87930(19) 0.01390(5) 0.0280(6) Uani 1 1 d .
H53 H -0.1533 0.8628 0.0010 0.034 Uiso 1 1 calc R
C54 C -0.0650(3) 0.97293(19) 0.02436(6) 0.0287(6) Uani 1 1 d .
H54 H -0.1372 1.0194 0.0183 0.034 Uiso 1 1 calc R
C55 C 0.0477(3) 0.99901(18) 0.04341(5) 0.0255(5) Uani 1 1 d .
H55 H 0.0534 1.0626 0.0502 0.031 Uiso 1 1 calc R
C56 C 0.6667(3) 0.95284(19) 0.07258(6) 0.0262(6) Uani 1 1 d .
C57 C 0.7639(3) 0.91934(19) 0.09354(6) 0.0294(6) Uani 1 1 d .
H57 H 0.7710 0.8527 0.0971 0.035 Uiso 1 1 calc R
C58 C 0.8493(3) 0.9825(2) 0.10906(6) 0.0358(7) Uani 1 1 d .
H58 H 0.9136 0.9596 0.1236 0.043 Uiso 1 1 calc R
C59 C 0.8416(3) 1.0799(2) 0.10350(7) 0.0346(7) Uani 1 1 d .
H59 H 0.9016 1.1234 0.1141 0.042 Uiso 1 1 calc R
C60 C 0.7474(3) 1.11345(19) 0.08264(6) 0.0318(6) Uani 1 1 d .
H60 H 0.7434 1.1800 0.0788 0.038 Uiso 1 1 calc R
C61 C 0.6577(3) 1.04992(19) 0.06712(6) 0.0273(6) Uani 1 1 d .
H61 H 0.5910 1.0731 0.0530 0.033 Uiso 1 1 calc R
C62 C 0.4050(3) 0.79936(17) 0.10093(5) 0.0216(5) Uani 1 1 d .
H62 H 0.4756 0.8452 0.1105 0.026 Uiso 1 1 calc R
C63 C 0.4917(3) 0.70472(18) 0.09834(5) 0.0259(6) Uani 1 1 d .
H63A H 0.4196 0.6540 0.0923 0.031 Uiso 1 1 calc R
H63B H 0.5732 0.7109 0.0840 0.031 Uiso 1 1 calc R
C64 C 0.2623(3) 0.78991(16) 0.11906(5) 0.0207(5) Uani 1 1 d .
C65 C 0.2410(3) 0.85446(18) 0.14089(5) 0.0237(5) Uani 1 1 d .
H65 H 0.3159 0.9026 0.1443 0.028 Uiso 1 1 calc R
C66 C 0.1116(3) 0.8487(2) 0.15754(6) 0.0269(6) Uani 1 1 d .
H66 H 0.0983 0.8933 0.1723 0.032 Uiso 1 1 calc R
C67 C 0.0019(3) 0.7795(2) 0.15315(6) 0.0282(6) Uani 1 1 d .
H67 H -0.0862 0.7758 0.1648 0.034 Uiso 1 1 calc R
C68 C 0.0213(3) 0.71517(19) 0.13152(6) 0.0296(6) Uani 1 1 d .
H68 H -0.0544 0.6675 0.1281 0.035 Uiso 1 1 calc R
C69 C 0.1516(3) 0.72023(19) 0.11474(6) 0.0272(6) Uani 1 1 d .
H69 H 0.1648 0.6753 0.1001 0.033 Uiso 1 1 calc R
N1 N 1.0013(2) 0.21257(15) 0.85991(4) 0.0228(5) Uani 1 1 d .
N2 N 0.7855(2) 0.60763(16) 0.32782(4) 0.0249(5) Uani 1 1 d .
N3 N 0.5631(2) 0.67699(16) 0.12564(5) 0.0258(5) Uani 1 1 d .
O1 O 0.7574(2) 0.29972(11) 0.93667(4) 0.0272(4) Uani 1 1 d .
O2 O 1.1238(2) 0.17035(16) 0.85792(4) 0.0381(5) Uani 1 1 d .
O3 O 0.9262(2) 0.23882(14) 0.83986(4) 0.0320(4) Uani 1 1 d .
O4 O 0.9820(2) 0.83726(13) 0.27547(4) 0.0375(5) Uani 1 1 d .
O5 O 0.6889(2) 0.54698(14) 0.32207(4) 0.0316(4) Uani 1 1 d .
O6 O 0.8479(2) 0.61400(14) 0.35046(4) 0.0358(5) Uani 1 1 d .
O7 O 0.2946(2) 0.69533(11) 0.04820(4) 0.0309(4) Uani 1 1 d .
O8 O 0.5629(3) 0.59233(14) 0.13171(5) 0.0437(5) Uani 1 1 d .
O9 O 0.6220(2) 0.73945(15) 0.13996(4) 0.0357(5) Uani 1 1 d .

loop_
_atom_site_aniso_label
_atom_site_aniso_U_11
_atom_site_aniso_U_22
_atom_site_aniso_U_33
_atom_site_aniso_U_23
_atom_site_aniso_U_13
_atom_site_aniso_U_12
Se1 0.02399(13) 0.02030(12) 0.02200(13) -0.00283(9) -0.00071(12) -0.00123(10)
Se2 0.03176(15) 0.02262(14) 0.02979(14) 0.00290(10) 0.00099(13) 0.00292(12)
Se3 0.03217(14) 0.02447(13) 0.02240(13) -0.00053(10) 0.00545(13) 0.00128(11)
C1 0.0184(11) 0.0184(11) 0.0227(12) -0.0011(9) -0.0008(11) 0.0000(10)
C2 0.0221(12) 0.0225(13) 0.0181(11) -0.0019(8) -0.0013(11) 0.0010(11)
C3 0.0234(12) 0.0226(12) 0.0185(12) -0.0035(9) -0.0019(11) -0.0007(10)
C4 0.0170(11) 0.0258(13) 0.0180(12) -0.0020(9) -0.0028(11) -0.0012(10)
C5 0.0230(12) 0.0183(12) 0.0230(12) 0.0008(9) 0.0006(12) -0.0031(10)
C6 0.0274(13) 0.0262(13) 0.0248(13) -0.0059(10) 0.0003(11) 0.0025(11)
C7 0.0239(13) 0.0382(15) 0.0231(13) -0.0079(10) 0.0020(12) -0.0016(12)
C8 0.0269(13) 0.0379(15) 0.0199(13) 0.0015(10) -0.0008(12) -0.0121(13)
C9 0.0246(13) 0.0257(13) 0.0216(13) 0.0008(9) -0.0042(12) -0.0035(11)
C10 0.0189(12) 0.0234(13) 0.0237(13) -0.0030(9) -0.0021(11) -0.0018(10)
C11 0.0217(12) 0.0264(13) 0.0229(13) 0.0009(9) 0.0005(11) -0.0047(11)
C12 0.0257(12) 0.0238(12) 0.0333(14) 0.0023(11) -0.0063(13) -0.0046(11)
C13 0.0225(13) 0.0256(13) 0.0361(15) -0.0069(11) -0.0056(12) 0.0025(11)
C14 0.0224(13) 0.0379(15) 0.0259(14) -0.0044(11) 0.0024(12) -0.0012(12)
C15 0.0244(13) 0.0270(13) 0.0242(13) 0.0009(9) -0.0023(13) -0.0051(12)
C16 0.0201(11) 0.0177(12) 0.0230(12) -0.0009(9) 0.0030(11) 0.0003(10)
C17 0.0241(12) 0.0237(12) 0.0218(12) 0.0001(9) 0.0003(11) -0.0048(11)
C18 0.0191(11) 0.0203(12) 0.0213(12) 0.0015(9) 0.0027(11) -0.0048(10)
C19 0.0246(13) 0.0233(13) 0.0256(14) -0.0006(10) 0.0041(11) -0.0025(11)
C20 0.0199(12) 0.0276(13) 0.0340(15) 0.0037(10) -0.0002(12) -0.0014(11)
C21 0.0258(13) 0.0405(16) 0.0310(15) 0.0012(11) -0.0040(13) -0.0092(13)
C22 0.0332(16) 0.0350(16) 0.0307(15) -0.0107(11) -0.0003(13) -0.0018(13)
C23 0.0246(13) 0.0267(13) 0.0270(13) -0.0041(10) 0.0014(12) 0.0028(11)
C24 0.0224(12) 0.0207(12) 0.0288(13) 0.0015(9) 0.0013(12) 0.0004(11)
C25 0.0293(13) 0.0224(12) 0.0307(14) 0.0012(11) 0.0020(12) -0.0011(11)
C26 0.0225(12) 0.0264(13) 0.0252(13) 0.0056(11) -0.0006(12) 0.0026(11)
C27 0.0223(12) 0.0267(13) 0.0195(13) 0.0043(9) -0.0016(11) 0.0029(11)
C28 0.0291(13) 0.0240(13) 0.0246(13) 0.0008(9) 0.0028(12) -0.0003(11)
C29 0.0271(13) 0.0284(13) 0.0290(14) 0.0063(10) -0.0038(13) -0.0022(12)
C30 0.0214(12) 0.0394(16) 0.0289(15) 0.0123(11) -0.0028(12) -0.0062(13)
C31 0.0206(12) 0.0456(17) 0.0246(14) 0.0096(11) 0.0023(12) 0.0026(12)
C32 0.0253(13) 0.0353(14) 0.0230(13) 0.0024(10) -0.0032(12) 0.0040(12)
C33 0.0247(13) 0.0277(13) 0.0267(13) 0.0034(10) -0.0014(12) 0.0065(12)
C34 0.0272(13) 0.0289(13) 0.0229(13) 0.0069(9) 0.0001(12) 0.0067(12)
C35 0.0275(13) 0.0314(14) 0.0368(15) 0.0118(11) -0.0013(14) 0.0005(12)
C36 0.0336(15) 0.0278(14) 0.0453(17) 0.0026(11) -0.0090(15) 0.0017(13)
C37 0.0332(15) 0.0357(15) 0.0328(15) -0.0027(11) 0.0004(14) 0.0031(13)
C38 0.0263(14) 0.0356(15) 0.0260(14) 0.0036(10) 0.0038(12) 0.0011(12)
C39 0.0215(12) 0.0206(12) 0.0279(13) -0.0032(9) 0.0036(11) -0.0019(10)
C40 0.0246(12) 0.0224(13) 0.0257(13) 0.0010(10) 0.0056(12) 0.0005(11)
C41 0.0222(12) 0.0243(13) 0.0231(13) -0.0032(9) 0.0061(11) -0.0026(11)
C42 0.0273(13) 0.0259(14) 0.0383(16) -0.0089(11) 0.0042(13) -0.0036(12)
C43 0.0230(13) 0.0430(16) 0.0390(16) -0.0132(14) 0.0008(13) -0.0042(13)
C44 0.0217(13) 0.0467(17) 0.0268(14) -0.0035(12) 0.0032(12) 0.0035(13)
C45 0.0249(13) 0.0279(13) 0.0241(13) -0.0006(10) 0.0071(12) 0.0001(12)
C46 0.0191(12) 0.0263(13) 0.0219(13) -0.0030(9) 0.0055(11) -0.0035(10)
C47 0.0234(12) 0.0218(12) 0.0237(13) -0.0007(9) 0.0035(11) 0.0010(11)
C48 0.0320(13) 0.0214(12) 0.0159(12) -0.0003(9) 0.0043(11) -0.0007(11)
C49 0.0274(13) 0.0231(12) 0.0166(12) 0.0010(9) 0.0052(11) -0.0033(11)
C50 0.0202(12) 0.0221(12) 0.0190(12) 0.0015(9) 0.0071(11) -0.0025(10)
C51 0.0245(13) 0.0195(12) 0.0254(13) -0.0006(9) 0.0007(12) 0.0013(11)
C52 0.0305(14) 0.0273(13) 0.0228(13) -0.0008(9) 0.0042(12) -0.0092(12)
C53 0.0253(13) 0.0398(16) 0.0191(12) 0.0010(10) 0.0004(12) -0.0065(12)
C54 0.0252(13) 0.0350(15) 0.0259(14) 0.0073(10) 0.0031(13) 0.0039(12)
C55 0.0275(13) 0.0256(12) 0.0233(13) 0.0005(9) 0.0030(12) -0.0006(12)
C56 0.0260(13) 0.0266(14) 0.0259(14) 0.0012(10) 0.0050(12) 0.0009(11)
C57 0.0268(14) 0.0279(14) 0.0336(15) 0.0093(10) 0.0048(13) 0.0028(12)
C58 0.0281(15) 0.0502(18) 0.0293(15) 0.0078(12) -0.0018(14) 0.0017(14)
C59 0.0273(14) 0.0395(17) 0.0369(16) -0.0097(12) 0.0010(14) -0.0040(13)
C60 0.0287(14) 0.0253(13) 0.0415(16) -0.0014(11) 0.0068(14) 0.0049(12)
C61 0.0242(13) 0.0293(14) 0.0283(14) -0.0003(11) 0.0026(12) 0.0079(12)
C62 0.0228(12) 0.0206(12) 0.0213(12) -0.0020(9) 0.0019(11) 0.0017(10)
C63 0.0283(14) 0.0281(13) 0.0213(12) -0.0004(9) 0.0020(11) 0.0069(11)
C64 0.0195(11) 0.0206(12) 0.0219(12) 0.0014(8) -0.0007(11) 0.0048(10)
C65 0.0235(12) 0.0258(12) 0.0217(12) -0.0037(9) 0.0001(12) 0.0021(11)
C66 0.0262(13) 0.0313(14) 0.0232(13) -0.0048(10) -0.0011(12) 0.0059(12)
C67 0.0210(12) 0.0350(15) 0.0284(14) 0.0027(11) 0.0030(11) 0.0042(12)
C68 0.0253(13) 0.0296(14) 0.0338(15) -0.0030(11) 0.0010(12) -0.0038(12)
C69 0.0271(13) 0.0267(13) 0.0279(14) -0.0078(10) 0.0001(12) -0.0005(12)
N1 0.0191(10) 0.0264(11) 0.0231(11) 0.0041(8) -0.0001(9) -0.0046(9)
N2 0.0224(11) 0.0260(11) 0.0262(12) 0.0015(9) 0.0025(10) 0.0054(10)
N3 0.0183(10) 0.0323(12) 0.0268(11) 0.0043(9) 0.0044(10) 0.0029(10)
O1 0.0365(10) 0.0154(8) 0.0296(9) -0.0016(6) 0.0077(9) 0.0008(8)
O2 0.0208(9) 0.0586(13) 0.0348(12) 0.0046(10) 0.0036(9) 0.0105(10)
O3 0.0300(10) 0.0414(11) 0.0248(10) 0.0100(8) -0.0035(9) 0.0007(9)
O4 0.0458(12) 0.0236(9) 0.0431(11) -0.0072(8) 0.0176(10) -0.0056(9)
O5 0.0271(10) 0.0327(10) 0.0350(11) 0.0063(8) -0.0002(9) -0.0074(9)
O6 0.0435(12) 0.0386(11) 0.0254(10) 0.0002(8) -0.0079(10) 0.0030(10)
O7 0.0459(11) 0.0208(9) 0.0260(9) -0.0042(7) -0.0015(10) 0.0039(8)
O8 0.0541(13) 0.0320(11) 0.0449(12) 0.0157(9) -0.0064(11) 0.0005(11)
O9 0.0325(10) 0.0418(12) 0.0329(11) 0.0012(9) -0.0054(9) -0.0044(9)

loop_
_atom_type_symbol
_atom_type_description
_atom_type_scat_dispersion_real
_atom_type_scat_dispersion_imag
_atom_type_scat_source
C C 0.0181 0.0091 'International Tables Vol C Tables 4.2.6.8 and 6.1.1.4'
H H 0.0000 0.0000 'International Tables Vol C Tables 4.2.6.8 and 6.1.1.4'
N N 0.0311 0.0180 'International Tables Vol C Tables 4.2.6.8 and 6.1.1.4'
O O 0.0492 0.0322 'International Tables Vol C Tables 4.2.6.8 and 6.1.1.4'
Se Se -0.7943 1.1372 'International Tables Vol C Tables 4.2.6.8 and 6.1.1.4'

loop_
_geom_angle_atom_site_label_1
_geom_angle_atom_site_label_2
_geom_angle_atom_site_label_3
_geom_angle
C10 Se1 C1 101.15(10)
C33 Se2 C24 101.93(10)
C56 Se3 C47 100.02(11)
C2 C1 C16 116.1(2)
C2 C1 C5 105.3(2)
C16 C1 C5 113.6(2)
C2 C1 Se1 99.64(15)
C16 C1 Se1 111.72(17)
C5 C1 Se1 109.37(16)
O1 C2 C3 127.4(2)
O1 C2 C1 124.9(2)
C3 C2 C1 107.7(2)
C6 C3 C4 121.9(2)
C6 C3 C2 128.5(2)
C4 C3 C2 109.6(2)
C9 C4 C3 119.7(2)
C9 C4 C5 128.6(2)
C3 C4 C5 111.7(2)
C4 C5 C1 104.66(19)
C4 C5 H5A 110.8
C1 C5 H5A 110.8
C4 C5 H5B 110.8
C1 C5 H5B 110.8
H5A C5 H5B 108.9
C7 C6 C3 118.2(2)
C7 C6 H6 120.9
C3 C6 H6 120.9
C6 C7 C8 120.2(3)
C6 C7 H7 119.9
C8 C7 H7 119.9
C9 C8 C7 121.4(3)
C9 C8 H8 119.3
C7 C8 H8 119.3
C8 C9 C4 118.6(2)
C8 C9 H9 120.7
C4 C9 H9 120.7
C15 C10 C11 120.6(2)
C15 C10 Se1 119.94(19)
C11 C10 Se1 119.16(19)
C12 C11 C10 119.6(2)
C12 C11 H11 120.2
C10 C11 H11 120.2
C11 C12 C13 120.0(2)
C11 C12 H12 120.0
C13 C12 H12 120.0
C14 C13 C12 119.8(2)
C14 C13 H13 120.1
C12 C13 H13 120.1
C15 C14 C13 120.5(3)
C15 C14 H14 119.8
C13 C14 H14 119.8
C14 C15 C10 119.5(2)
C14 C15 H15 120.3
C10 C15 H15 120.3
C18 C16 C17 108.7(2)
C18 C16 C1 113.7(2)
C17 C16 C1 112.8(2)
C18 C16 H16 107.1
C17 C16 H16 107.1
C1 C16 H16 107.1
N1 C17 C16 107.5(2)
N1 C17 H17A 110.2
C16 C17 H17A 110.2
N1 C17 H17B 110.2
C16 C17 H17B 110.2
H17A C17 H17B 108.5
C23 C18 C19 118.0(2)
C23 C18 C16 120.4(2)
C19 C18 C16 121.4(2)
C20 C19 C18 121.3(2)
C20 C19 H19 119.4
C18 C19 H19 119.4
C19 C20 C21 120.4(3)
C19 C20 H20 119.8
C21 C20 H20 119.8
C22 C21 C20 119.2(3)
C22 C21 H21 120.4
C20 C21 H21 120.4
C21 C22 C23 120.4(3)
C21 C22 H22 119.8
C23 C22 H22 119.8
C18 C23 C22 120.7(2)
C18 C23 H23 119.7
C22 C23 H23 119.7
C25 C24 C28 105.7(2)
C25 C24 C39 114.6(2)
C28 C24 C39 113.3(2)
C25 C24 Se2 100.15(16)
C28 C24 Se2 111.08(18)
C39 C24 Se2 111.16(17)
O4 C25 C26 127.5(2)
O4 C25 C24 124.9(2)
C26 C25 C24 107.6(2)
C27 C26 C29 121.9(2)
C27 C26 C25 110.3(2)
C29 C26 C25 127.8(2)
C26 C27 C32 119.8(2)
C26 C27 C28 111.7(2)
C32 C27 C28 128.5(2)
C27 C28 C24 104.6(2)
C27 C28 H28A 110.8
C24 C28 H28A 110.8
C27 C28 H28B 110.8
C24 C28 H28B 110.8
H28A C28 H28B 108.9
C30 C29 C26 118.1(3)
C30 C29 H29 121.0
C26 C29 H29 121.0
C29 C30 C31 120.8(3)
C29 C30 H30 119.6
C31 C30 H30 119.6
C32 C31 C30 121.1(3)
C32 C31 H31 119.4
C30 C31 H31 119.4
C31 C32 C27 118.4(3)
C31 C32 H32 120.8
C27 C32 H32 120.8
C38 C33 C34 120.4(3)
C38 C33 Se2 120.7(2)
C34 C33 Se2 118.5(2)
C33 C34 C35 119.2(3)
C33 C34 H34 120.4
C35 C34 H34 120.4
C36 C35 C34 120.3(3)
C36 C35 H35 119.8
C34 C35 H35 119.8
C35 C36 C37 120.1(3)
C35 C36 H36 119.9
C37 C36 H36 119.9
C38 C37 C36 119.8(3)
C38 C37 H37 120.1
C36 C37 H37 120.1
C33 C38 C37 120.2(3)
C33 C38 H38 119.9
C37 C38 H38 119.9
C41 C39 C40 109.8(2)
C41 C39 C24 112.7(2)
C40 C39 C24 113.2(2)
C41 C39 H39 106.9
C40 C39 H39 106.9
C24 C39 H39 106.9
N2 C40 C39 108.5(2)
N2 C40 H40A 110.0
C39 C40 H40A 110.0
N2 C40 H40B 110.0
C39 C40 H40B 110.0
H40A C40 H40B 108.4
C46 C41 C42 118.3(3)
C46 C41 C39 120.0(2)
C42 C41 C39 121.6(2)
C43 C42 C41 120.6(3)
C43 C42 H42 119.7
C41 C42 H42 119.7
C42 C43 C44 120.6(3)
C42 C43 H43 119.7
C44 C43 H43 119.7
C45 C44 C43 119.2(3)
C45 C44 H44 120.4
C43 C44 H44 120.4
C44 C45 C46 120.6(2)
C44 C45 H45 119.7
C46 C45 H45 119.7
C45 C46 C41 120.7(2)
C45 C46 H46 119.6
C41 C46 H46 119.6
C48 C47 C51 105.4(2)
C48 C47 C62 114.8(2)
C51 C47 C62 113.7(2)
C48 C47 Se3 102.01(16)
C51 C47 Se3 109.17(17)
C62 C47 Se3 110.92(16)
O7 C48 C49 126.5(2)
O7 C48 C47 125.4(2)
C49 C48 C47 108.2(2)
C52 C49 C50 121.8(2)
C52 C49 C48 128.8(2)
C50 C49 C48 109.4(2)
C55 C50 C49 119.7(2)
C55 C50 C51 128.6(2)
C49 C50 C51 111.7(2)
C50 C51 C47 104.49(19)
C50 C51 H51A 110.9
C47 C51 H51A 110.9
C50 C51 H51B 110.9
C47 C51 H51B 110.9
H51A C51 H51B 108.9
C53 C52 C49 118.6(2)
C53 C52 H52 120.7
C49 C52 H52 120.7
C52 C53 C54 119.7(2)
C52 C53 H53 120.1
C54 C53 H53 120.1
C55 C54 C53 121.5(3)
C55 C54 H54 119.2
C53 C54 H54 119.2
C50 C55 C54 118.6(2)
C50 C55 H55 120.7
C54 C55 H55 120.7
C61 C56 C57 120.0(3)
C61 C56 Se3 120.3(2)
C57 C56 Se3 119.50(19)
C58 C57 C56 120.2(2)
C58 C57 H57 119.9
C56 C57 H57 119.9
C57 C58 C59 120.0(3)
C57 C58 H58 120.0
C59 C58 H58 120.0
C60 C59 C58 120.2(3)
C60 C59 H59 119.9
C58 C59 H59 119.9
C59 C60 C61 120.2(3)
C59 C60 H60 119.9
C61 C60 H60 119.9
C56 C61 C60 119.4(3)
C56 C61 H61 120.3
C60 C61 H61 120.3
C64 C62 C63 111.9(2)
C64 C62 C47 111.6(2)
C63 C62 C47 112.2(2)
C64 C62 H62 106.9
C63 C62 H62 106.9
C47 C62 H62 106.9
N3 C63 C62 110.9(2)
N3 C63 H63A 109.5
C62 C63 H63A 109.5
N3 C63 H63B 109.5
C62 C63 H63B 109.5
H63A C63 H63B 108.1
C69 C64 C65 118.4(2)
C69 C64 C62 122.7(2)
C65 C64 C62 118.8(2)
C66 C65 C64 120.3(2)
C66 C65 H65 119.8
C64 C65 H65 119.8
C67 C66 C65 121.0(2)
C67 C66 H66 119.5
C65 C66 H66 119.5
C66 C67 C68 119.3(2)
C66 C67 H67 120.4
C68 C67 H67 120.4
C67 C68 C69 120.1(2)
C67 C68 H68 120.0
C69 C68 H68 120.0
C64 C69 C68 120.9(2)
C64 C69 H69 119.6
C68 C69 H69 119.6
O2 N1 O3 123.3(2)
O2 N1 C17 117.3(2)
O3 N1 C17 119.3(2)
O6 N2 O5 123.8(2)
O6 N2 C40 119.4(2)
O5 N2 C40 116.8(2)
O8 N3 O9 124.0(2)
O8 N3 C63 117.3(2)
O9 N3 C63 118.6(2)

loop_
_geom_bond_atom_site_label_1
_geom_bond_atom_site_label_2
_geom_bond_distance
Se1 C10 1.933(3)
Se1 C1 2.025(2)
Se2 C33 1.925(3)
Se2 C24 2.012(3)
Se3 C56 1.934(3)
Se3 C47 2.014(2)
C1 C2 1.537(3)
C1 C16 1.542(4)
C1 C5 1.543(3)
C2 O1 1.218(3)
C2 C3 1.475(4)
C3 C6 1.390(4)
C3 C4 1.393(4)
C4 C9 1.386(4)
C4 C5 1.507(4)
C5 H5A 0.9900
C5 H5B 0.9900
C6 C7 1.379(4)
C6 H6 0.9500
C7 C8 1.399(4)
C7 H7 0.9500
C8 C9 1.385(4)
C8 H8 0.9500
C9 H9 0.9500
C10 C15 1.388(4)
C10 C11 1.390(4)
C11 C12 1.383(4)
C11 H11 0.9500
C12 C13 1.395(4)
C12 H12 0.9500
C13 C14 1.387(4)
C13 H13 0.9500
C14 C15 1.381(4)
C14 H14 0.9500
C15 H15 0.9500
C16 C18 1.524(4)
C16 C17 1.532(3)
C16 H16 1.0000
C17 N1 1.490(3)
C17 H17A 0.9900
C17 H17B 0.9900
C18 C23 1.391(3)
C18 C19 1.392(4)
C19 C20 1.374(4)
C19 H19 0.9500
C20 C21 1.387(4)
C20 H20 0.9500
C21 C22 1.377(4)
C21 H21 0.9500
C22 C23 1.392(4)
C22 H22 0.9500
C23 H23 0.9500
C24 C25 1.537(4)
C24 C28 1.543(4)
C24 C39 1.547(4)
C25 O4 1.218(3)
C25 C26 1.467(4)
C26 C27 1.386(4)
C26 C29 1.392(4)
C27 C32 1.393(4)
C27 C28 1.512(4)
C28 H28A 0.9900
C28 H28B 0.9900
C29 C30 1.373(4)
C29 H29 0.9500
C30 C31 1.393(4)
C30 H30 0.9500
C31 C32 1.388(4)
C31 H31 0.9500
C32 H32 0.9500
C33 C38 1.385(4)
C33 C34 1.395(4)
C34 C35 1.397(4)
C34 H34 0.9500
C35 C36 1.383(4)
C35 H35 0.9500
C36 C37 1.392(5)
C36 H36 0.9500
C37 C38 1.388(4)
C37 H37 0.9500
C38 H38 0.9500
C39 C41 1.523(4)
C39 C40 1.533(4)
C39 H39 1.0000
C40 N2 1.497(3)
C40 H40A 0.9900
C40 H40B 0.9900
C41 C46 1.392(4)
C41 C42 1.398(4)
C42 C43 1.379(4)
C42 H42 0.9500
C43 C44 1.393(4)
C43 H43 0.9500
C44 C45 1.372(4)
C44 H44 0.9500
C45 C46 1.390(4)
C45 H45 0.9500
C46 H46 0.9500
C47 C48 1.528(4)
C47 C51 1.548(3)
C47 C62 1.556(4)
C48 O7 1.223(3)
C48 C49 1.475(4)
C49 C52 1.389(4)
C49 C50 1.395(3)
C50 C55 1.383(4)
C50 C51 1.512(4)
C51 H51A 0.9900
C51 H51B 0.9900
C52 C53 1.376(4)
C52 H52 0.9500
C53 C54 1.406(4)
C53 H53 0.9500
C54 C55 1.388(4)
C54 H54 0.9500
C55 H55 0.9500
C56 C61 1.386(4)
C56 C57 1.395(4)
C57 C58 1.373(4)
C57 H57 0.9500
C58 C59 1.391(4)
C58 H58 0.9500
C59 C60 1.376(4)
C59 H59 0.9500
C60 C61 1.398(4)
C60 H60 0.9500
C61 H61 0.9500
C62 C64 1.520(4)
C62 C63 1.528(3)
C62 H62 1.0000
C63 N3 1.501(3)
C63 H63A 0.9900
C63 H63B 0.9900
C64 C69 1.385(4)
C64 C65 1.396(3)
C65 C66 1.381(4)
C65 H65 0.9500
C66 C67 1.375(4)
C66 H66 0.9500
C67 C68 1.385(4)
C67 H67 0.9500
C68 C69 1.391(4)
C68 H68 0.9500
C69 H69 0.9500
N1 O2 1.220(3)
N1 O3 1.220(3)
N2 O6 1.219(3)
N2 O5 1.225(3)
N3 O8 1.220(3)
N3 O9 1.225(3)

loop_
_geom_torsion_atom_site_label_1
_geom_torsion_atom_site_label_2
_geom_torsion_atom_site_label_3
_geom_torsion_atom_site_label_4
_geom_torsion
C10 Se1 C1 C2 171.97(15)
C10 Se1 C1 C16 -64.77(18)
C10 Se1 C1 C5 61.84(18)
C16 C1 C2 O1 -48.6(3)
C5 C1 C2 O1 -175.2(2)
Se1 C1 C2 O1 71.5(3)
C16 C1 C2 C3 133.9(2)
C5 C1 C2 C3 7.2(3)
Se1 C1 C2 C3 -106.05(18)
O1 C2 C3 C6 -0.6(4)
C1 C2 C3 C6 176.9(2)
O1 C2 C3 C4 -179.1(3)
C1 C2 C3 C4 -1.7(3)
C6 C3 C4 C9 -1.8(4)
C2 C3 C4 C9 176.8(2)
C6 C3 C4 C5 176.4(2)
C2 C3 C4 C5 -5.0(3)
C9 C4 C5 C1 -172.7(2)
C3 C4 C5 C1 9.4(3)
C2 C1 C5 C4 -9.7(2)
C16 C1 C5 C4 -137.9(2)
Se1 C1 C5 C4 96.59(19)
C4 C3 C6 C7 0.0(4)
C2 C3 C6 C7 -178.4(2)
C3 C6 C7 C8 1.6(4)
C6 C7 C8 C9 -1.5(4)
C7 C8 C9 C4 -0.3(4)
C3 C4 C9 C8 2.0(4)
C5 C4 C9 C8 -175.9(2)
C1 Se1 C10 C15 93.7(2)
C1 Se1 C10 C11 -92.6(2)
C15 C10 C11 C12 -1.3(4)
Se1 C10 C11 C12 -175.01(19)
C10 C11 C12 C13 1.1(4)
C11 C12 C13 C14 -0.5(4)
C12 C13 C14 C15 0.1(4)
C13 C14 C15 C10 -0.4(4)
C11 C10 C15 C14 1.0(4)
Se1 C10 C15 C14 174.6(2)
C2 C1 C16 C18 -68.1(3)
C5 C1 C16 C18 54.3(3)
Se1 C1 C16 C18 178.59(15)
C2 C1 C16 C17 56.2(3)
C5 C1 C16 C17 178.6(2)
Se1 C1 C16 C17 -57.1(2)
C18 C16 C17 N1 -68.4(2)
C1 C16 C17 N1 164.5(2)
C17 C16 C18 C23 114.5(2)
C1 C16 C18 C23 -119.0(2)
C17 C16 C18 C19 -59.8(3)
C1 C16 C18 C19 66.7(3)
C23 C18 C19 C20 -0.7(4)
C16 C18 C19 C20 173.8(2)
C18 C19 C20 C21 0.0(4)
C19 C20 C21 C22 0.5(4)
C20 C21 C22 C23 -0.3(4)
C19 C18 C23 C22 0.9(4)
C16 C18 C23 C22 -173.6(2)
C21 C22 C23 C18 -0.4(4)
C33 Se2 C24 C25 172.40(16)
C33 Se2 C24 C28 61.05(18)
C33 Se2 C24 C39 -66.10(19)
C28 C24 C25 O4 179.5(3)
C39 C24 C25 O4 -55.0(4)
Se2 C24 C25 O4 64.0(3)
C28 C24 C25 C26 1.0(3)
C39 C24 C25 C26 126.5(2)
Se2 C24 C25 C26 -114.50(19)
O4 C25 C26 C27 -178.3(3)
C24 C25 C26 C27 0.2(3)
O4 C25 C26 C29 1.9(5)
C24 C25 C26 C29 -179.7(2)
C29 C26 C27 C32 -1.3(4)
C25 C26 C27 C32 178.8(2)
C29 C26 C27 C28 178.6(2)
C25 C26 C27 C28 -1.3(3)
C26 C27 C28 C24 1.9(3)
C32 C27 C28 C24 -178.3(3)
C25 C24 C28 C27 -1.7(3)
C39 C24 C28 C27 -127.9(2)
Se2 C24 C28 C27 106.09(19)
C27 C26 C29 C30 1.8(4)
C25 C26 C29 C30 -178.4(3)
C26 C29 C30 C31 -1.0(4)
C29 C30 C31 C32 -0.2(4)
C30 C31 C32 C27 0.8(4)
C26 C27 C32 C31 0.0(4)
C28 C27 C32 C31 -179.8(2)
C24 Se2 C33 C38 -88.2(2)
C24 Se2 C33 C34 99.2(2)
C38 C33 C34 C35 -0.5(4)
Se2 C33 C34 C35 172.1(2)
C33 C34 C35 C36 1.8(4)
C34 C35 C36 C37 -1.7(4)
C35 C36 C37 C38 0.2(4)
C34 C33 C38 C37 -0.9(4)
Se2 C33 C38 C37 -173.3(2)
C36 C37 C38 C33 1.0(4)
C25 C24 C39 C41 -69.1(3)
C28 C24 C39 C41 52.4(3)
Se2 C24 C39 C41 178.31(16)
C25 C24 C39 C40 56.3(3)
C28 C24 C39 C40 177.8(2)
Se2 C24 C39 C40 -56.3(2)
C41 C39 C40 N2 -64.2(3)
C24 C39 C40 N2 168.8(2)
C40 C39 C41 C46 122.2(2)
C24 C39 C41 C46 -110.5(3)
C40 C39 C41 C42 -54.6(3)
C24 C39 C41 C42 72.6(3)
C46 C41 C42 C43 -0.6(4)
C39 C41 C42 C43 176.3(3)
C41 C42 C43 C44 -1.6(4)
C42 C43 C44 C45 2.7(4)
C43 C44 C45 C46 -1.5(4)
C44 C45 C46 C41 -0.7(4)
C42 C41 C46 C45 1.7(4)
C39 C41 C46 C45 -175.2(2)
C56 Se3 C47 C48 174.75(16)
C56 Se3 C47 C51 63.59(19)
C56 Se3 C47 C62 -62.49(18)
C51 C47 C48 O7 -174.0(2)
C62 C47 C48 O7 -48.1(3)
Se3 C47 C48 O7 72.0(3)
C51 C47 C48 C49 7.1(3)
C62 C47 C48 C49 133.1(2)
Se3 C47 C48 C49 -106.87(18)
O7 C48 C49 C52 -1.4(4)
C47 C48 C49 C52 177.5(2)
O7 C48 C49 C50 179.2(2)
C47 C48 C49 C50 -2.0(3)
C52 C49 C50 C55 -1.8(4)
C48 C49 C50 C55 177.7(2)
C52 C49 C50 C51 176.2(2)
C48 C49 C50 C51 -4.3(3)
C55 C50 C51 C47 -173.6(2)
C49 C50 C51 C47 8.6(3)
C48 C47 C51 C50 -9.2(2)
C62 C47 C51 C50 -135.8(2)
Se3 C47 C51 C50 99.71(19)
C50 C49 C52 C53 0.7(4)
C48 C49 C52 C53 -178.6(2)
C49 C52 C53 C54 0.5(4)
C52 C53 C54 C55 -0.7(4)
C49 C50 C55 C54 1.6(4)
C51 C50 C55 C54 -176.1(2)
C53 C54 C55 C50 -0.4(4)
C47 Se3 C56 C61 -96.6(2)
C47 Se3 C56 C57 88.6(2)
C61 C56 C57 C58 0.9(4)
Se3 C56 C57 C58 175.7(2)
C56 C57 C58 C59 -1.4(4)
C57 C58 C59 C60 0.7(4)
C58 C59 C60 C61 0.7(4)
C57 C56 C61 C60 0.5(4)
Se3 C56 C61 C60 -174.3(2)
C59 C60 C61 C56 -1.2(4)
C48 C47 C62 C64 -68.3(3)
C51 C47 C62 C64 53.2(3)
Se3 C47 C62 C64 176.70(16)
C48 C47 C62 C63 58.2(3)
C51 C47 C62 C63 179.7(2)
Se3 C47 C62 C63 -56.8(2)
C64 C62 C63 N3 -68.4(3)
C47 C62 C63 N3 165.2(2)
C63 C62 C64 C69 -51.9(3)
C47 C62 C64 C69 74.8(3)
C63 C62 C64 C65 128.6(2)
C47 C62 C64 C65 -104.7(3)
C69 C64 C65 C66 -0.4(4)
C62 C64 C65 C66 179.1(2)
C64 C65 C66 C67 0.4(4)
C65 C66 C67 C68 -0.5(4)
C66 C67 C68 C69 0.8(4)
C65 C64 C69 C68 0.7(4)
C62 C64 C69 C68 -178.8(2)
C67 C68 C69 C64 -0.9(4)
C16 C17 N1 O2 -77.9(3)
C16 C17 N1 O3 100.2(3)
C39 C40 N2 O6 111.6(3)
C39 C40 N2 O5 -67.5(3)
C62 C63 N3 O8 142.4(2)
C62 C63 N3 O9 -39.9(3)

loop_
_cod_related_entry_id
_cod_related_entry_code
_cod_related_entry_database
1 28419215 ChemSpider
